data_7711603
loop_
_publ_author_name
'Yoshigoe, Yusuke'
'Hashizume, Keiichiro'
'Saito, Shinichi'

_publ_section_title
;
 Synthesis and stereochemistry of chiral aza-boraspirobifluorenes with
 tetrahedral boron-stereogenic centers
;
_journal_name_full 'Dalton Transactions'
_journal_paper_doi 10.1039/D2DT03303H
_journal_year 2022
_chemical_formula_moiety 'C24 H18 B N'
_chemical_formula_sum 'C24 H18 B N'
_chemical_formula_weight 331.20
_space_group_crystal_system monoclinic
_space_group_IT_number 14
_space_group_name_Hall '-P 2ybc'
_space_group_name_H-M_alt 'P 1 21/c 1'
_atom_sites_solution_hydrogens geom
_atom_sites_solution_primary dual
_audit_creation_date 2022-02-26
_audit_creation_method
;
Olex2 1.3
(compiled 2020.11.12 svn.r5f609507 for OlexSys, GUI svn.r6408)
;
_audit_update_record
;
2022-08-23 deposited with the CCDC.	2022-10-27 downloaded from the CCDC.
;
_cell_angle_alpha 90
_cell_angle_beta 103.647(4)
_cell_angle_gamma 90
_cell_formula_units_Z 4
_cell_length_a 12.2016(13)
_cell_length_b 9.8758(12)
_cell_length_c 14.9890(18)
_cell_measurement_reflns_used 5431
_cell_measurement_temperature 273(2)
_cell_measurement_theta_max 29.265
_cell_measurement_theta_min 2.491
_cell_volume 1755.2(4)
_computing_cell_refinement 'SAINT V8.40A (Bruker, 2019)'
_computing_data_reduction 'SAINT V8.40A (Bruker, 2019)'
_computing_molecular_graphics 'Olex2 1.3 (Dolomanov et al., 2009)'
_computing_publication_material 'Olex2 1.3 (Dolomanov et al., 2009)'
_computing_structure_refinement 'SHELXL 2018/3 (Sheldrick, 2015)'
_computing_structure_solution 'SHELXT 2014/5 (Sheldrick, 2014)'
_diffrn_ambient_temperature 273.15
_diffrn_detector_area_resol_mean 8
_diffrn_measured_fraction_theta_full 0.999
_diffrn_measured_fraction_theta_max 0.836
_diffrn_measurement_device_type 'Bruker SMART APEX CCD area detector'
_diffrn_measurement_method '\w and \f scans'
_diffrn_radiation_monochromator graphite
_diffrn_radiation_type MoK\a
_diffrn_radiation_wavelength 0.71073
_diffrn_reflns_av_R_equivalents 0.0525
_diffrn_reflns_av_unetI/netI 0.0566
_diffrn_reflns_Laue_measured_fraction_full 0.999
_diffrn_reflns_Laue_measured_fraction_max 0.836
_diffrn_reflns_limit_h_max 17
_diffrn_reflns_limit_h_min -17
_diffrn_reflns_limit_k_max 13
_diffrn_reflns_limit_k_min -13
_diffrn_reflns_limit_l_max 19
_diffrn_reflns_limit_l_min -21
_diffrn_reflns_number 20780
_diffrn_reflns_point_group_measured_fraction_full 0.999
_diffrn_reflns_point_group_measured_fraction_max 0.836
_diffrn_reflns_theta_full 25.242
_diffrn_reflns_theta_max 30.947
_diffrn_reflns_theta_min 2.492
_diffrn_source 'sealed tube'
_diffrn_source_current 1.4
_diffrn_source_power 0.07
_diffrn_source_voltage 50.0
_diffrn_standards_number 0
_exptl_absorpt_coefficient_mu 0.071
_exptl_absorpt_correction_T_max 0.7461
_exptl_absorpt_correction_T_min 0.6671
_exptl_absorpt_correction_type multi-scan
_exptl_absorpt_process_details
;
SADABS-2016/2 (Bruker,2016/2) was used for absorption correction.
wR2(int) was 0.0817 before and 0.0578 after correction.
The Ratio of minimum to maximum transmission is 0.8941.
The \l/2 correction factor is Not present.
;
_exptl_crystal_colour colourless
_exptl_crystal_colour_primary colourless
_exptl_crystal_density_diffrn 1.253
_exptl_crystal_description block
_exptl_crystal_F_000 696
_exptl_crystal_preparation diffusion
_exptl_crystal_recrystallization_method diffusion
_exptl_crystal_size_max 0.02
_exptl_crystal_size_mid 0.02
_exptl_crystal_size_min 0.02
_refine_diff_density_max 0.414
_refine_diff_density_min -0.440
_refine_diff_density_rms 0.116
_refine_ls_extinction_coef 0.067(6)
_refine_ls_extinction_expression Fc^*^=kFc[1+0.001xFc^2^\l^3^/sin(2\q)]^-1/4^
_refine_ls_extinction_method 'SHELXL-2018/3 (Sheldrick 2018)'
_refine_ls_goodness_of_fit_ref 1.080
_refine_ls_hydrogen_treatment constr
_refine_ls_matrix_type full
_refine_ls_number_parameters 237
_refine_ls_number_reflns 4663
_refine_ls_number_restraints 0
_refine_ls_restrained_S_all 1.080
_refine_ls_R_factor_all 0.0890
_refine_ls_R_factor_gt 0.0607
_refine_ls_shift/su_max 0.000
_refine_ls_shift/su_mean 0.000
_refine_ls_structure_factor_coef Fsqd
_refine_ls_weighting_details 'w=1/[\s^2^(Fo^2^)+(0.0808P)^2^+0.2451P] where P=(Fo^2^+2Fc^2^)/3'
_refine_ls_weighting_scheme calc
_refine_ls_wR_factor_gt 0.1437
_refine_ls_wR_factor_ref 0.1586
_reflns_Friedel_coverage 0.000
_reflns_number_gt 3258
_reflns_number_total 4663
_reflns_threshold_expression 'I > 2\s(I)'
_cod_data_source_file d2dt03303h2.cif
_cod_data_source_block 220226_ysg_hashizume_01_0m_a
_cod_database_code 7711603
_shelx_shelxl_version_number 2018/3
_shelx_space_group_comment
;
The symmetry employed for this shelxl refinement is uniquely defined
by the following loop, which should always be used as a source of
symmetry information in preference to the above space-group names.
They are only intended as comments.
;
_shelx_estimated_absorpt_t_max 0.999
_shelx_estimated_absorpt_t_min 0.999
_olex2_refinement_description
;
1. Fixed Uiso
 At 1.2 times of:
  All C(H) groups
 At 1.5 times of:
  All C(H,H,H) groups
2.a Aromatic/amide H refined with riding coordinates:
 C3(H3), C9(H9), C10(H10), C12(H12), C13(H13), C14(H14), C15(H15), C17(H17),
 C18(H18), C19(H19), C20(H20), C22(H22), C23(H23), C24(H24), C25(H25)
2.b Idealised Me refined as rotating group:
 C1(H1A,H1B,H1C)
;
_olex2_exptl_crystal_mounting_method cryoroop
_olex2_submission_special_instructions 'No special instructions were received'

loop_
_space_group_symop_operation_xyz
'x, y, z'
'-x, y+1/2, -z+1/2'
'-x, -y, -z'
'x, -y-1/2, z-1/2'

loop_
_atom_site_label
_atom_site_type_symbol
_atom_site_fract_x
_atom_site_fract_y
_atom_site_fract_z
_atom_site_U_iso_or_equiv
_atom_site_adp_type
_atom_site_occupancy
_atom_site_site_symmetry_order
_atom_site_calc_flag
_atom_site_refinement_flags_posn
_atom_site_refinement_flags_adp
_atom_site_refinement_flags_occupancy
_atom_site_disorder_assembly
_atom_site_disorder_group
C1 C 0.06700(15) 0.83856(18) 0.80397(13) 0.0471(4) Uani 1 1 d . . . . .
H1A H 0.055088 0.805581 0.861184 0.071 Uiso 1 1 calc R U . . .
H1B H -0.003046 0.871072 0.766580 0.071 Uiso 1 1 calc R U . . .
H1C H 0.120881 0.911098 0.815539 0.071 Uiso 1 1 calc R U . . .
C2 C 0.11104(13) 0.72556(15) 0.75472(11) 0.0333(3) Uani 1 1 d . . . . .
C3 C 0.21203(12) 0.66078(14) 0.79572(10) 0.0303(3) Uani 1 1 d . . . . .
H3 H 0.250970 0.685915 0.854453 0.036 Uiso 1 1 calc R U . . .
C4 C 0.25490(11) 0.55922(14) 0.74969(9) 0.0273(3) Uani 1 1 d . . . . .
C5 C 0.19763(12) 0.51617(15) 0.66143(10) 0.0299(3) Uani 1 1 d . . . . .
B1 B 0.26828(15) 0.39669(17) 0.62720(11) 0.0315(4) Uani 1 1 d . . . . .
C7 C 0.21468(12) 0.25070(15) 0.59588(10) 0.0298(3) Uani 1 1 d . . . . .
C8 C 0.23056(12) 0.21752(15) 0.50865(10) 0.0300(3) Uani 1 1 d . . . . .
C9 C 0.19814(12) 0.09288(15) 0.46650(11) 0.0347(4) Uani 1 1 d . . . . .
H9 H 0.208983 0.074146 0.408387 0.042 Uiso 1 1 calc R U . . .
C10 C 0.14981(13) -0.00154(16) 0.51288(12) 0.0390(4) Uani 1 1 d . . . . .
H10 H 0.128065 -0.085358 0.486266 0.047 Uiso 1 1 calc R U . . .
C11 C 0.36274(12) 0.48548(14) 0.78056(10) 0.0284(3) Uani 1 1 d . . . . .
C12 C 0.44439(12) 0.49985(15) 0.86188(10) 0.0322(3) Uani 1 1 d . . . . .
H12 H 0.433475 0.560332 0.906554 0.039 Uiso 1 1 calc R U . . .
C13 C 0.54310(13) 0.42289(16) 0.87626(11) 0.0367(4) Uani 1 1 d . . . . .
H13 H 0.598960 0.433881 0.929931 0.044 Uiso 1 1 calc R U . . .
C14 C 0.55788(13) 0.33036(16) 0.81078(11) 0.0368(4) Uani 1 1 d . . . . .
H14 H 0.623975 0.279878 0.820300 0.044 Uiso 1 1 calc R U . . .
C15 C 0.47441(13) 0.31269(16) 0.73098(11) 0.0349(4) Uani 1 1 d . . . . .
H15 H 0.483608 0.247197 0.688767 0.042 Uiso 1 1 calc R U . . .
C16 C 0.37719(12) 0.39141(14) 0.71313(10) 0.0291(3) Uani 1 1 d . . . . .
C17 C 0.09768(13) 0.58199(16) 0.62134(11) 0.0358(4) Uani 1 1 d . . . . .
H17 H 0.058323 0.556808 0.562739 0.043 Uiso 1 1 calc R U . . .
C18 C 0.05505(13) 0.68486(16) 0.66688(12) 0.0380(4) Uani 1 1 d . . . . .
H18 H -0.012076 0.727187 0.638100 0.046 Uiso 1 1 calc R U . . .
C19 C 0.16514(13) 0.15288(16) 0.64061(11) 0.0369(4) Uani 1 1 d . . . . .
H19 H 0.153200 0.171193 0.698440 0.044 Uiso 1 1 calc R U . . .
C20 C 0.13339(14) 0.02828(17) 0.59971(12) 0.0417(4) Uani 1 1 d . . . . .
H20 H 0.100754 -0.036114 0.630631 0.050 Uiso 1 1 calc R U . . .
C21 C 0.28416(12) 0.32916(14) 0.47164(10) 0.0295(3) Uani 1 1 d . . . . .
C22 C 0.31497(13) 0.34006(16) 0.38824(10) 0.0330(3) Uani 1 1 d . . . . .
H22 H 0.303366 0.268135 0.347028 0.040 Uiso 1 1 calc R U . . .
C23 C 0.36279(13) 0.45852(16) 0.36756(10) 0.0366(4) Uani 1 1 d . . . . .
H23 H 0.383127 0.467646 0.311841 0.044 Uiso 1 1 calc R U . . .
C24 C 0.38058(14) 0.56450(16) 0.43023(11) 0.0364(4) Uani 1 1 d . . . . .
H24 H 0.412204 0.645310 0.416592 0.044 Uiso 1 1 calc R U . . .
C25 C 0.35101(13) 0.54883(16) 0.51259(11) 0.0348(4) Uani 1 1 d . . . . .
H25 H 0.363745 0.619271 0.554965 0.042 Uiso 1 1 calc R U . . .
N1 N 0.30394(11) 0.43322(12) 0.53287(8) 0.0310(3) Uani 1 1 d . . . . .

loop_
_atom_site_aniso_label
_atom_site_aniso_U_11
_atom_site_aniso_U_22
_atom_site_aniso_U_33
_atom_site_aniso_U_23
_atom_site_aniso_U_13
_atom_site_aniso_U_12
C1 0.0476(10) 0.0370(10) 0.0620(12) -0.0009(8) 0.0237(9) 0.0050(7)
C2 0.0370(8) 0.0238(7) 0.0432(9) 0.0026(6) 0.0177(7) 0.0000(6)
C3 0.0375(8) 0.0246(7) 0.0314(7) -0.0014(6) 0.0136(6) -0.0023(6)
C4 0.0331(7) 0.0215(7) 0.0299(7) 0.0020(5) 0.0126(6) -0.0027(5)
C5 0.0371(8) 0.0239(7) 0.0305(7) 0.0003(6) 0.0115(6) -0.0041(6)
B1 0.0416(9) 0.0264(8) 0.0295(8) -0.0013(7) 0.0145(7) -0.0017(7)
C7 0.0346(7) 0.0263(7) 0.0294(7) -0.0006(6) 0.0096(6) 0.0013(6)
C8 0.0327(7) 0.0254(7) 0.0316(7) -0.0012(6) 0.0069(6) 0.0019(6)
C9 0.0358(8) 0.0294(8) 0.0378(8) -0.0045(6) 0.0067(6) 0.0016(6)
C10 0.0392(8) 0.0276(8) 0.0486(10) -0.0052(7) 0.0071(7) -0.0041(6)
C11 0.0375(8) 0.0206(7) 0.0307(7) 0.0022(6) 0.0152(6) -0.0021(5)
C12 0.0378(8) 0.0292(8) 0.0309(8) 0.0009(6) 0.0107(6) -0.0023(6)
C13 0.0364(8) 0.0379(9) 0.0358(8) 0.0092(7) 0.0084(6) -0.0005(6)
C14 0.0372(8) 0.0358(9) 0.0407(9) 0.0128(7) 0.0158(7) 0.0072(6)
C15 0.0481(9) 0.0260(8) 0.0373(8) 0.0047(6) 0.0234(7) 0.0042(6)
C16 0.0393(8) 0.0219(7) 0.0305(7) 0.0026(6) 0.0167(6) -0.0016(6)
C17 0.0385(8) 0.0300(8) 0.0368(8) -0.0013(6) 0.0045(6) -0.0034(6)
C18 0.0346(8) 0.0289(8) 0.0497(10) 0.0041(7) 0.0085(7) 0.0019(6)
C19 0.0420(8) 0.0355(9) 0.0350(8) 0.0009(7) 0.0126(7) -0.0036(7)
C20 0.0402(9) 0.0341(9) 0.0511(10) 0.0061(8) 0.0113(8) -0.0060(7)
C21 0.0343(7) 0.0253(7) 0.0283(7) -0.0011(6) 0.0064(6) 0.0034(6)
C22 0.0409(8) 0.0301(8) 0.0289(7) -0.0012(6) 0.0097(6) 0.0051(6)
C23 0.0446(9) 0.0374(9) 0.0306(8) 0.0057(7) 0.0149(7) 0.0064(7)
C24 0.0436(8) 0.0289(8) 0.0390(8) 0.0064(7) 0.0146(7) 0.0012(6)
C25 0.0435(8) 0.0260(8) 0.0367(8) -0.0008(6) 0.0131(7) -0.0011(6)
N1 0.0409(7) 0.0244(6) 0.0293(6) -0.0006(5) 0.0112(5) 0.0006(5)

loop_
_atom_type_symbol
_atom_type_description
_atom_type_scat_dispersion_real
_atom_type_scat_dispersion_imag
_atom_type_scat_source
C C 0.0033 0.0016 'International Tables Vol C Tables 4.2.6.8 and 6.1.1.4'
H H 0.0000 0.0000 'International Tables Vol C Tables 4.2.6.8 and 6.1.1.4'
B B 0.0013 0.0007 'International Tables Vol C Tables 4.2.6.8 and 6.1.1.4'
N N 0.0061 0.0033 'International Tables Vol C Tables 4.2.6.8 and 6.1.1.4'

loop_
_geom_angle_atom_site_label_1
_geom_angle_atom_site_label_2
_geom_angle_atom_site_label_3
_geom_angle
_geom_angle_site_symmetry_1
_geom_angle_site_symmetry_3
_geom_angle_publ_flag
H1A C1 H1B 109.5 . . ?
H1A C1 H1C 109.5 . . ?
H1B C1 H1C 109.5 . . ?
C2 C1 H1A 109.5 . . ?
C2 C1 H1B 109.5 . . ?
C2 C1 H1C 109.5 . . ?
C3 C2 C1 120.27(15) . . ?
C18 C2 C1 121.71(15) . . ?
C18 C2 C3 118.00(14) . . ?
C2 C3 H3 119.7 . . ?
C4 C3 C2 120.63(14) . . ?
C4 C3 H3 119.7 . . ?
C3 C4 C5 121.57(13) . . ?
C3 C4 C11 127.73(13) . . ?
C5 C4 C11 110.66(12) . . ?
C4 C5 B1 109.59(13) . . ?
C17 C5 C4 117.14(14) . . ?
C17 C5 B1 133.26(14) . . ?
C5 B1 C16 99.80(12) . . ?
C5 B1 N1 112.90(12) . . ?
C7 B1 C5 122.51(13) . . ?
C7 B1 C16 113.88(12) . . ?
C7 B1 N1 96.88(11) . . ?
N1 B1 C16 111.33(12) . . ?
C8 C7 B1 110.19(12) . . ?
C19 C7 B1 132.43(13) . . ?
C19 C7 C8 117.20(13) . . ?
C7 C8 C21 110.53(13) . . ?
C9 C8 C7 122.66(14) . . ?
C9 C8 C21 126.81(14) . . ?
C8 C9 H9 120.7 . . ?
C10 C9 C8 118.54(15) . . ?
C10 C9 H9 120.7 . . ?
C9 C10 H10 119.9 . . ?
C9 C10 C20 120.10(15) . . ?
C20 C10 H10 119.9 . . ?
C12 C11 C4 128.73(13) . . ?
C12 C11 C16 120.68(13) . . ?
C16 C11 C4 110.58(13) . . ?
C11 C12 H12 120.2 . . ?
C11 C12 C13 119.60(14) . . ?
C13 C12 H12 120.2 . . ?
C12 C13 H13 119.9 . . ?
C14 C13 C12 120.12(15) . . ?
C14 C13 H13 119.9 . . ?
C13 C14 H14 119.9 . . ?
C13 C14 C15 120.18(14) . . ?
C15 C14 H14 119.9 . . ?
C14 C15 H15 119.5 . . ?
C14 C15 C16 121.01(14) . . ?
C16 C15 H15 119.5 . . ?
C11 C16 B1 109.28(12) . . ?
C15 C16 B1 132.38(13) . . ?
C15 C16 C11 118.32(14) . . ?
C5 C17 H17 119.3 . . ?
C5 C17 C18 121.45(15) . . ?
C18 C17 H17 119.3 . . ?
C2 C18 H18 119.4 . . ?
C17 C18 C2 121.20(14) . . ?
C17 C18 H18 119.4 . . ?
C7 C19 H19 119.7 . . ?
C20 C19 C7 120.65(15) . . ?
C20 C19 H19 119.7 . . ?
C10 C20 H20 119.6 . . ?
C19 C20 C10 120.85(15) . . ?
C19 C20 H20 119.6 . . ?
C22 C21 C8 129.88(14) . . ?
N1 C21 C8 109.81(12) . . ?
N1 C21 C22 120.31(13) . . ?
C21 C22 H22 120.4 . . ?
C23 C22 C21 119.16(14) . . ?
C23 C22 H22 120.4 . . ?
C22 C23 H23 120.1 . . ?
C22 C23 C24 119.71(14) . . ?
C24 C23 H23 120.1 . . ?
C23 C24 H24 120.3 . . ?
C25 C24 C23 119.38(15) . . ?
C25 C24 H24 120.3 . . ?
C24 C25 H25 119.5 . . ?
N1 C25 C24 121.02(15) . . ?
N1 C25 H25 119.5 . . ?
C21 N1 B1 112.34(12) . . ?
C25 N1 B1 127.24(12) . . ?
C25 N1 C21 120.40(13) . . ?

loop_
_geom_bond_atom_site_label_1
_geom_bond_atom_site_label_2
_geom_bond_distance
_geom_bond_site_symmetry_2
_geom_bond_publ_flag
C1 H1A 0.9600 . ?
C1 H1B 0.9600 . ?
C1 H1C 0.9600 . ?
C1 C2 1.505(2) . ?
C2 C3 1.396(2) . ?
C2 C18 1.392(2) . ?
C3 H3 0.9300 . ?
C3 C4 1.3878(19) . ?
C4 C5 1.4081(19) . ?
C4 C11 1.4793(19) . ?
C5 B1 1.615(2) . ?
C5 C17 1.387(2) . ?
B1 C7 1.607(2) . ?
B1 C16 1.619(2) . ?
B1 N1 1.615(2) . ?
C7 C8 1.405(2) . ?
C7 C19 1.393(2) . ?
C8 C9 1.397(2) . ?
C8 C21 1.457(2) . ?
C9 H9 0.9300 . ?
C9 C10 1.376(2) . ?
C10 H10 0.9300 . ?
C10 C20 1.394(2) . ?
C11 C12 1.388(2) . ?
C11 C16 1.414(2) . ?
C12 H12 0.9300 . ?
C12 C13 1.397(2) . ?
C13 H13 0.9300 . ?
C13 C14 1.384(2) . ?
C14 H14 0.9300 . ?
C14 C15 1.387(2) . ?
C15 H15 0.9300 . ?
C15 C16 1.390(2) . ?
C17 H17 0.9300 . ?
C17 C18 1.391(2) . ?
C18 H18 0.9300 . ?
C19 H19 0.9300 . ?
C19 C20 1.389(2) . ?
C20 H20 0.9300 . ?
C21 C22 1.392(2) . ?
C21 N1 1.3608(18) . ?
C22 H22 0.9300 . ?
C22 C23 1.375(2) . ?
C23 H23 0.9300 . ?
C23 C24 1.389(2) . ?
C24 H24 0.9300 . ?
C24 C25 1.374(2) . ?
C25 H25 0.9300 . ?
C25 N1 1.3447(19) . ?

loop_
_geom_torsion_atom_site_label_1
_geom_torsion_atom_site_label_2
_geom_torsion_atom_site_label_3
_geom_torsion_atom_site_label_4
_geom_torsion
_geom_torsion_site_symmetry_1
_geom_torsion_site_symmetry_2
_geom_torsion_site_symmetry_3
_geom_torsion_site_symmetry_4
_geom_torsion_publ_flag
C1 C2 C3 C4 -178.10(13) . . . . ?
C1 C2 C18 C17 178.77(14) . . . . ?
C2 C3 C4 C5 -1.3(2) . . . . ?
C2 C3 C4 C11 176.53(13) . . . . ?
C3 C2 C18 C17 0.5(2) . . . . ?
C3 C4 C5 B1 -179.54(12) . . . . ?
C3 C4 C5 C17 1.6(2) . . . . ?
C3 C4 C11 C12 0.6(2) . . . . ?
C3 C4 C11 C16 -178.68(13) . . . . ?
C4 C5 B1 C7 123.87(15) . . . . ?
C4 C5 B1 C16 -2.81(14) . . . . ?
C4 C5 B1 N1 -121.08(14) . . . . ?
C4 C5 C17 C18 -0.9(2) . . . . ?
C4 C11 C12 C13 -177.62(13) . . . . ?
C4 C11 C16 B1 -1.24(16) . . . . ?
C4 C11 C16 C15 -179.84(12) . . . . ?
C5 C4 C11 C12 178.56(14) . . . . ?
C5 C4 C11 C16 -0.70(16) . . . . ?
C5 B1 C7 C8 127.50(15) . . . . ?
C5 B1 C7 C19 -57.6(2) . . . . ?
C5 B1 C16 C11 2.38(14) . . . . ?
C5 B1 C16 C15 -179.28(15) . . . . ?
C5 B1 N1 C21 -134.31(13) . . . . ?
C5 B1 N1 C25 47.5(2) . . . . ?
C5 C17 C18 C2 -0.2(2) . . . . ?
B1 C5 C17 C18 -179.43(15) . . . . ?
B1 C7 C8 C9 176.25(14) . . . . ?
B1 C7 C8 C21 -3.56(17) . . . . ?
B1 C7 C19 C20 -174.58(16) . . . . ?
C7 B1 C16 C11 -129.92(13) . . . . ?
C7 B1 C16 C15 48.4(2) . . . . ?
C7 B1 N1 C21 -4.61(15) . . . . ?
C7 B1 N1 C25 177.18(14) . . . . ?
C7 C8 C9 C10 -0.7(2) . . . . ?
C7 C8 C21 C22 -179.86(15) . . . . ?
C7 C8 C21 N1 0.37(17) . . . . ?
C7 C19 C20 C10 -0.3(2) . . . . ?
C8 C7 C19 C20 0.1(2) . . . . ?
C8 C9 C10 C20 0.4(2) . . . . ?
C8 C21 C22 C23 178.51(15) . . . . ?
C8 C21 N1 B1 3.01(17) . . . . ?
C8 C21 N1 C25 -178.64(13) . . . . ?
C9 C8 C21 C22 0.3(3) . . . . ?
C9 C8 C21 N1 -179.44(14) . . . . ?
C9 C10 C20 C19 0.1(2) . . . . ?
C11 C4 C5 B1 2.33(16) . . . . ?
C11 C4 C5 C17 -176.56(12) . . . . ?
C11 C12 C13 C14 -1.7(2) . . . . ?
C12 C11 C16 B1 179.43(12) . . . . ?
C12 C11 C16 C15 0.8(2) . . . . ?
C12 C13 C14 C15 -0.6(2) . . . . ?
C13 C14 C15 C16 3.1(2) . . . . ?
C14 C15 C16 B1 178.63(15) . . . . ?
C14 C15 C16 C11 -3.2(2) . . . . ?
C16 B1 C7 C8 -112.30(14) . . . . ?
C16 B1 C7 C19 62.6(2) . . . . ?
C16 B1 N1 C21 114.38(14) . . . . ?
C16 B1 N1 C25 -63.83(19) . . . . ?
C16 C11 C12 C13 1.6(2) . . . . ?
C17 C5 B1 C7 -57.5(2) . . . . ?
C17 C5 B1 C16 175.84(16) . . . . ?
C17 C5 B1 N1 57.6(2) . . . . ?
C18 C2 C3 C4 0.2(2) . . . . ?
C19 C7 C8 C9 0.5(2) . . . . ?
C19 C7 C8 C21 -179.35(13) . . . . ?
C21 C8 C9 C10 179.07(14) . . . . ?
C21 C22 C23 C24 0.6(2) . . . . ?
C22 C21 N1 B1 -176.79(13) . . . . ?
C22 C21 N1 C25 1.6(2) . . . . ?
C22 C23 C24 C25 0.6(2) . . . . ?
C23 C24 C25 N1 -0.8(2) . . . . ?
C24 C25 N1 B1 177.80(14) . . . . ?
C24 C25 N1 C21 -0.3(2) . . . . ?
N1 B1 C7 C8 4.70(15) . . . . ?
N1 B1 C7 C19 179.61(15) . . . . ?
N1 B1 C16 C11 121.82(13) . . . . ?
N1 B1 C16 C15 -59.8(2) . . . . ?
N1 C21 C22 C23 -1.7(2) . . . . ?
